data_8103421
loop_
_publ_author_name
'Duerichen, P.'
'Bensch, W.'

_publ_section_title
;
 Crystal structure of potassium diselenotriargentate, K Ag3 Se2
;
_journal_name_full
;
Zeitschrift fuer Kristallographie - New Crystal Structures
;
_journal_page_first 97
_journal_page_last 98
_journal_volume 212
_journal_year 1997
_chemical_formula_sum 'Ag3 K Se2'
_chemical_name_systematic 'K (Ag3 Se2)'
_space_group_IT_number 12
_symmetry_space_group_name_Hall '-C 2y'
_symmetry_space_group_name_H-M 'C 1 2/m 1'
_cell_angle_alpha 90
_cell_angle_beta 115.55
_cell_angle_gamma 90
_cell_formula_units_Z 4
_cell_length_a 16.61
_cell_length_b 4.384
_cell_length_c 8.759
_cell_volume 575.443
_citation_journal_id_ASTM ZKNSFT
_cod_data_source_file silver3-x_46.cif
_cod_data_source_block Ag3K1Se2
_cod_original_cell_volume 575.4425
_cod_original_formula_sum 'Ag3 K1 Se2'
_cod_database_code 8103421

loop_
_symmetry_equiv_pos_as_xyz
x,y,z
-x,y,-z
-x,-y,-z
x,-y,z
x+1/2,y+1/2,z
-x+1/2,y+1/2,-z
-x+1/2,-y+1/2,-z
x+1/2,-y+1/2,z

loop_
_atom_site_label
_atom_site_type_symbol
_atom_site_fract_x
_atom_site_fract_y
_atom_site_fract_z
_atom_site_occupancy
_atom_site_U_iso_or_equiv
Ag2 Ag+1 0.68846 0 0.44013 1 0.0
K1 K+1 0.13545 0 0.0474 1 0.0
Ag1 Ag+1 0.59465 0 0.64871 1 0.0
Se2 Se-2 0.51514 0 0.21286 1 0.0
Se1 Se-2 0.20383 0 0.70614 1 0.0
Ag3 Ag+1 0.05605 0 0.39838 1 0.0
